data_1010265
loop_
_publ_author_name
'Naray-Szabo, S'

_publ_section_title 'Die Struktur des Zirkoniumsilicids Zr Si~2~'
_journal_coden_ASTM ZEKGAX
_journal_name_full
;
Zeitschrift fuer Kristallographie, Kristallgeometrie, Kristallphysik,
Kristallchemie (-144,1977)
;
_journal_page_first 223
_journal_page_last 228
_journal_volume 97
_journal_year 1937
_chemical_formula_structural 'Zr Si2'
_chemical_formula_sum 'Si2 Zr'
_chemical_name_systematic 'Zirconium silicide (1/2)'
_space_group_IT_number 63
_symmetry_cell_setting orthorhombic
_symmetry_Int_Tables_number 63
_symmetry_space_group_name_Hall '-C 2c 2'
_symmetry_space_group_name_H-M 'C m c m'
_cell_angle_alpha 90
_cell_angle_beta 90
_cell_angle_gamma 90
_cell_formula_units_Z 4
_cell_length_a 3.72
_cell_length_b 14.61
_cell_length_c 3.67
_cell_volume 199.5
_cod_database_code 1010265

loop_
_symmetry_equiv_pos_as_xyz
x,y,z
x,-y,-z
x,y,1/2-z
x,-y,1/2+z
-x,-y,-z
-x,y,z
-x,-y,1/2+z
-x,y,1/2-z
1/2+x,1/2+y,z
1/2+x,1/2-y,-z
1/2+x,1/2+y,1/2-z
1/2+x,1/2-y,1/2+z
1/2-x,1/2-y,-z
1/2-x,1/2+y,z
1/2-x,1/2-y,1/2+z
1/2-x,1/2+y,1/2-z

loop_
_atom_site_label
_atom_site_type_symbol
_atom_site_symmetry_multiplicity
_atom_site_Wyckoff_symbol
_atom_site_fract_x
_atom_site_fract_y
_atom_site_fract_z
_atom_site_occupancy
_atom_site_attached_hydrogens
_atom_site_calc_flag
Zr1 Zr0 4 c 0. 0.106 0.25 1. 0 d
Si1 Si0 4 c 0. 0.75 0.25 1. 0 d
Si2 Si0 4 c 0. 0.355 0.25 1. 0 d

loop_
_atom_type_symbol
_atom_type_oxidation_number
Zr0 0.000
Si0 0.000
